data_4343700
loop_
_publ_author_name
'Lewing, Dennis'
'Koppetz, Hannah'
'Hahn, F. Ekkehardt'

_publ_section_title
;
 Reversible Formation and Transmetalation of Schiff-Base Complexes in
 Subcomponent Self-Assembly Reactions.
;
_journal_issue 15
_journal_name_full 'Inorganic chemistry'
_journal_page_first 7653
_journal_page_last 7659
_journal_paper_doi 10.1021/acs.inorgchem.5b01334
_journal_volume 54
_journal_year 2015
_chemical_formula_moiety 'C40 H28 Co2 N4 S4, C3 H7 N O'
_chemical_formula_sum 'C43 H35 Co2 N5 O S4'
_chemical_formula_weight 883.86
_chemical_name_systematic
; 
 ? 
;
_space_group_IT_number 61
_symmetry_cell_setting orthorhombic
_symmetry_space_group_name_Hall '-P 2ac 2ab'
_symmetry_space_group_name_H-M 'P b c a'
_atom_sites_solution_hydrogens geom
_atom_sites_solution_primary direct
_atom_sites_solution_secondary difmap
_audit_creation_method SHELXL-97
_cell_angle_alpha 90.00
_cell_angle_beta 90.00
_cell_angle_gamma 90.00
_cell_formula_units_Z 8
_cell_length_a 16.7646(4)
_cell_length_b 13.2122(3)
_cell_length_c 33.6825(7)
_cell_measurement_reflns_used 5218
_cell_measurement_temperature 153(2)
_cell_measurement_theta_max 22.556
_cell_measurement_theta_min 2.673
_cell_volume 7460.6(3)
_computing_cell_refinement 'Bruker SAINT'
_computing_data_collection 'Bruker APEX2'
_computing_data_reduction 'Bruker SAINT'
_computing_molecular_graphics 'Bruker SHELXTL'
_computing_publication_material 'Bruker SHELXTL'
_computing_structure_refinement 'SHELXL-97 (Sheldrick, 2008)'
_computing_structure_solution 'SHELXS-97 (Sheldrick, 2008)'
_diffrn_ambient_temperature 153(2)
_diffrn_measured_fraction_theta_full 0.995
_diffrn_measured_fraction_theta_max 0.995
_diffrn_measurement_device_type 'Bruker APEX-II CCD'
_diffrn_measurement_method '\f and \w scans'
_diffrn_radiation_monochromator 'Goebel mirror'
_diffrn_radiation_source microsource
_diffrn_radiation_type MoK\a
_diffrn_radiation_wavelength 0.71073
_diffrn_reflns_av_R_equivalents 0.1542
_diffrn_reflns_av_sigmaI/netI 0.0938
_diffrn_reflns_limit_h_max 24
_diffrn_reflns_limit_h_min -24
_diffrn_reflns_limit_k_max 19
_diffrn_reflns_limit_k_min -18
_diffrn_reflns_limit_l_max 46
_diffrn_reflns_limit_l_min -48
_diffrn_reflns_number 109631
_diffrn_reflns_theta_full 31.06
_diffrn_reflns_theta_max 31.06
_diffrn_reflns_theta_min 2.94
_exptl_absorpt_coefficient_mu 1.158
_exptl_absorpt_correction_T_max 0.7848
_exptl_absorpt_correction_T_min 0.7376
_exptl_absorpt_correction_type multi-scan
_exptl_absorpt_process_details
; 
 Multi-scan correction included in APEX2 package (Bruker AXS, 2012)
;
_exptl_crystal_colour brown
_exptl_crystal_density_diffrn 1.574
_exptl_crystal_density_method 'not measured'
_exptl_crystal_description prism
_exptl_crystal_F_000 3632
_exptl_crystal_size_max 0.28
_exptl_crystal_size_mid 0.24
_exptl_crystal_size_min 0.22
_refine_diff_density_max 0.567
_refine_diff_density_min -0.724
_refine_diff_density_rms 0.109
_refine_ls_extinction_method none
_refine_ls_goodness_of_fit_ref 1.008
_refine_ls_hydrogen_treatment constr
_refine_ls_matrix_type full
_refine_ls_number_parameters 498
_refine_ls_number_reflns 11894
_refine_ls_number_restraints 0
_refine_ls_restrained_S_all 1.008
_refine_ls_R_factor_all 0.1191
_refine_ls_R_factor_gt 0.0547
_refine_ls_shift/su_max 0.001
_refine_ls_shift/su_mean 0.000
_refine_ls_structure_factor_coef Fsqd
_refine_ls_weighting_details 'calc w=1/[\s^2^(Fo^2^)+(0.0448P)^2^+7.7893P] where P=(Fo^2^+2Fc^2^)/3'
_refine_ls_weighting_scheme calc
_refine_ls_wR_factor_gt 0.1070
_refine_ls_wR_factor_ref 0.1280
_reflns_number_gt 6994
_reflns_number_total 11894
_reflns_threshold_expression >2sigma(I)
_cod_data_source_file ic5b01334_si_002.cif
_cod_data_source_block '[5]'
_cod_depositor_comments 'Adding full bibliography for 4343698--4343701.cif.'
_cod_database_code 4343700

loop_
_symmetry_equiv_pos_as_xyz
'x, y, z'
'-x+1/2, -y, z+1/2'
'-x, y+1/2, -z+1/2'
'x+1/2, -y+1/2, -z'
'-x, -y, -z'
'x-1/2, y, -z-1/2'
'x, -y-1/2, z-1/2'
'-x-1/2, y-1/2, z'

loop_
_atom_site_label
_atom_site_type_symbol
_atom_site_fract_x
_atom_site_fract_y
_atom_site_fract_z
_atom_site_U_iso_or_equiv
_atom_site_adp_type
_atom_site_occupancy
_atom_site_symmetry_multiplicity
_atom_site_calc_flag
_atom_site_refinement_flags
Co1 Co 0.50576(2) 0.28691(3) 0.015273(12) 0.01410(9) Uani 1 1 d .
Co2 Co 0.15994(2) 0.26933(3) 0.155110(12) 0.01670(10) Uani 1 1 d .
S1 S 0.53617(5) 0.32654(7) -0.04453(2) 0.02458(18) Uani 1 1 d .
S2 S 0.62234(5) 0.21331(7) 0.01159(2) 0.02488(18) Uani 1 1 d .
S3 S 0.06176(5) 0.37023(8) 0.16995(3) 0.0300(2) Uani 1 1 d .
S4 S 0.11481(6) 0.20017(9) 0.20865(3) 0.0388(3) Uani 1 1 d .
N1 N 0.41566(14) 0.37848(19) 0.01982(7) 0.0171(5) Uani 1 1 d .
N2 N 0.48233(14) 0.21349(19) 0.06418(7) 0.0170(5) Uani 1 1 d .
N3 N 0.18576(14) 0.3568(2) 0.10969(7) 0.0182(5) Uani 1 1 d .
N4 N 0.24424(15) 0.1681(2) 0.14703(7) 0.0190(5) Uani 1 1 d .
C1 C 0.38262(18) 0.4356(2) -0.00729(9) 0.0197(6) Uani 1 1 d .
H1 H 0.3441 0.4825 0.0022 0.024 Uiso 1 1 calc R
C2 C 0.39627(17) 0.4375(2) -0.04940(9) 0.0194(6) Uani 1 1 d .
C3 C 0.45816(18) 0.3849(2) -0.06885(9) 0.0202(7) Uani 1 1 d .
C4 C 0.4609(2) 0.3870(3) -0.11059(10) 0.0248(7) Uani 1 1 d .
H4 H 0.5004 0.3489 -0.1242 0.030 Uiso 1 1 calc R
C5 C 0.4067(2) 0.4439(3) -0.13196(10) 0.0293(8) Uani 1 1 d .
H5 H 0.4091 0.4445 -0.1601 0.035 Uiso 1 1 calc R
C6 C 0.3489(2) 0.5002(3) -0.11260(10) 0.0288(8) Uani 1 1 d .
H6 H 0.3132 0.5414 -0.1274 0.035 Uiso 1 1 calc R
C7 C 0.34353(19) 0.4964(3) -0.07221(10) 0.0251(7) Uani 1 1 d .
H7 H 0.3031 0.5344 -0.0592 0.030 Uiso 1 1 calc R
C8 C 0.53079(18) 0.1945(2) 0.09303(10) 0.0210(7) Uani 1 1 d .
H8 H 0.5094 0.1613 0.1157 0.025 Uiso 1 1 calc R
C9 C 0.61494(17) 0.2194(2) 0.09391(10) 0.0217(7) Uani 1 1 d .
C10 C 0.66116(18) 0.2270(2) 0.05924(10) 0.0223(7) Uani 1 1 d .
C11 C 0.74390(19) 0.2421(3) 0.06361(11) 0.0274(8) Uani 1 1 d .
H11 H 0.7765 0.2473 0.0406 0.033 Uiso 1 1 calc R
C12 C 0.77810(19) 0.2492(3) 0.10028(12) 0.0332(9) Uani 1 1 d .
H12 H 0.8340 0.2595 0.1024 0.040 Uiso 1 1 calc R
C13 C 0.7325(2) 0.2417(3) 0.13437(11) 0.0326(9) Uani 1 1 d .
H13 H 0.7568 0.2476 0.1597 0.039 Uiso 1 1 calc R
C14 C 0.65157(19) 0.2255(3) 0.13127(11) 0.0284(8) Uani 1 1 d .
H14 H 0.6203 0.2184 0.1546 0.034 Uiso 1 1 calc R
C15 C 0.40130(17) 0.1788(2) 0.06896(9) 0.0167(6) Uani 1 1 d .
C16 C 0.36421(17) 0.1793(2) 0.10610(9) 0.0170(6) Uani 1 1 d .
H16 H 0.3943 0.1922 0.1294 0.020 Uiso 1 1 calc R
C17 C 0.28322(17) 0.1606(2) 0.10856(9) 0.0184(6) Uani 1 1 d .
C18 C 0.23893(17) 0.1370(2) 0.07517(9) 0.0188(6) Uani 1 1 d .
H18 H 0.1832 0.1249 0.0772 0.023 Uiso 1 1 calc R
C19 C 0.27706(17) 0.1312(2) 0.03874(9) 0.0184(6) Uani 1 1 d .
H19 H 0.2477 0.1121 0.0158 0.022 Uiso 1 1 calc R
C20 C 0.35788(17) 0.1532(2) 0.03535(9) 0.0188(6) Uani 1 1 d .
H20 H 0.3833 0.1506 0.0102 0.023 Uiso 1 1 calc R
C21 C 0.27371(18) 0.1033(3) 0.17190(9) 0.0219(7) Uani 1 1 d .
H21 H 0.3164 0.0635 0.1619 0.026 Uiso 1 1 calc R
C22 C 0.25154(19) 0.0824(3) 0.21245(9) 0.0233(7) Uani 1 1 d .
C23 C 0.18418(19) 0.1233(3) 0.23155(10) 0.0260(7) Uani 1 1 d .
C24 C 0.1702(2) 0.0962(3) 0.27106(10) 0.0339(9) Uani 1 1 d .
H24 H 0.1257 0.1243 0.2846 0.041 Uiso 1 1 calc R
C25 C 0.2193(2) 0.0300(3) 0.29085(11) 0.0342(9) Uani 1 1 d .
H25 H 0.2087 0.0144 0.3179 0.041 Uiso 1 1 calc R
C26 C 0.2846(2) -0.0147(3) 0.27196(11) 0.0355(9) Uani 1 1 d .
H26 H 0.3176 -0.0620 0.2854 0.043 Uiso 1 1 calc R
C27 C 0.2998(2) 0.0121(3) 0.23308(10) 0.0313(8) Uani 1 1 d .
H27 H 0.3439 -0.0176 0.2198 0.038 Uiso 1 1 calc R
C28 C 0.13653(17) 0.4017(2) 0.08566(9) 0.0194(7) Uani 1 1 d .
H28 H 0.1597 0.4315 0.0627 0.023 Uiso 1 1 calc R
C29 C 0.05101(17) 0.4121(2) 0.08944(10) 0.0201(7) Uani 1 1 d .
C30 C 0.01360(18) 0.4053(2) 0.12658(10) 0.0231(7) Uani 1 1 d .
C31 C -0.06712(19) 0.4334(3) 0.12963(11) 0.0285(8) Uani 1 1 d .
H31 H -0.0932 0.4306 0.1547 0.034 Uiso 1 1 calc R
C32 C -0.10849(19) 0.4649(3) 0.09662(11) 0.0288(8) Uani 1 1 d .
H32 H -0.1630 0.4836 0.0991 0.035 Uiso 1 1 calc R
C33 C -0.07220(19) 0.4698(3) 0.06010(11) 0.0266(7) Uani 1 1 d .
H33 H -0.1018 0.4907 0.0375 0.032 Uiso 1 1 calc R
C34 C 0.00689(19) 0.4444(3) 0.05634(10) 0.0262(7) Uani 1 1 d .
H34 H 0.0320 0.4487 0.0311 0.031 Uiso 1 1 calc R
C35 C 0.26863(17) 0.3798(2) 0.10221(9) 0.0177(6) Uani 1 1 d .
C36 C 0.30040(17) 0.3759(2) 0.06405(9) 0.0176(6) Uani 1 1 d .
H36 H 0.2669 0.3623 0.0420 0.021 Uiso 1 1 calc R
C37 C 0.38119(17) 0.3922(2) 0.05860(9) 0.0164(6) Uani 1 1 d .
C38 C 0.42973(18) 0.4169(2) 0.09035(9) 0.0190(6) Uani 1 1 d .
H38 H 0.4851 0.4285 0.0864 0.023 Uiso 1 1 calc R
C39 C 0.39681(18) 0.4248(2) 0.12816(9) 0.0199(7) Uani 1 1 d .
H39 H 0.4294 0.4447 0.1499 0.024 Uiso 1 1 calc R
C40 C 0.31706(18) 0.4038(2) 0.13434(9) 0.0185(6) Uani 1 1 d .
H40 H 0.2954 0.4058 0.1604 0.022 Uiso 1 1 calc R
O10 O 0.49064(18) 0.2080(3) 0.18699(9) 0.0644(10) Uani 1 1 d .
N10 N 0.4256(2) 0.2739(4) 0.24051(11) 0.0552(11) Uani 1 1 d .
C50 C 0.4540(2) 0.1984(4) 0.21762(14) 0.0571(14) Uani 1 1 d .
H50 H 0.4442 0.1312 0.2264 0.069 Uiso 1 1 calc R
C51 C 0.3792(3) 0.2552(5) 0.27538(15) 0.0720(17) Uani 1 1 d .
H51A H 0.3706 0.1822 0.2783 0.108 Uiso 1 1 calc R
H51B H 0.3276 0.2895 0.2730 0.108 Uiso 1 1 calc R
H51C H 0.4076 0.2810 0.2987 0.108 Uiso 1 1 calc R
C52 C 0.4492(4) 0.3770(5) 0.23192(15) 0.0805(18) Uani 1 1 d .
H52A H 0.4839 0.3778 0.2085 0.121 Uiso 1 1 calc R
H52B H 0.4781 0.4049 0.2547 0.121 Uiso 1 1 calc R
H52C H 0.4017 0.4180 0.2267 0.121 Uiso 1 1 calc R

loop_
_atom_site_aniso_label
_atom_site_aniso_U_11
_atom_site_aniso_U_22
_atom_site_aniso_U_33
_atom_site_aniso_U_23
_atom_site_aniso_U_13
_atom_site_aniso_U_12
Co1 0.00912(17) 0.01676(19) 0.01642(19) 0.00153(17) 0.00313(15) 0.00137(15)
Co2 0.01181(17) 0.0221(2) 0.0162(2) 0.00003(18) 0.00358(15) 0.00113(16)
S1 0.0201(4) 0.0290(4) 0.0246(4) 0.0050(4) 0.0071(3) 0.0056(3)
S2 0.0157(3) 0.0327(5) 0.0262(4) 0.0035(4) 0.0042(3) 0.0055(3)
S3 0.0220(4) 0.0434(6) 0.0244(4) -0.0021(4) 0.0044(3) 0.0093(4)
S4 0.0278(5) 0.0576(7) 0.0309(5) 0.0147(5) 0.0121(4) 0.0121(5)
N1 0.0131(11) 0.0190(13) 0.0191(13) -0.0005(11) 0.0021(10) 0.0005(10)
N2 0.0127(11) 0.0165(13) 0.0218(13) -0.0006(11) 0.0014(9) -0.0005(10)
N3 0.0132(11) 0.0219(14) 0.0195(13) -0.0033(11) 0.0024(10) 0.0009(10)
N4 0.0139(11) 0.0228(14) 0.0202(13) 0.0001(11) 0.0021(10) -0.0005(11)
C1 0.0162(14) 0.0184(16) 0.0245(17) 0.0015(13) 0.0009(12) 0.0027(12)
C2 0.0154(14) 0.0215(16) 0.0212(16) -0.0001(13) 0.0011(12) -0.0024(12)
C3 0.0165(14) 0.0194(16) 0.0247(17) -0.0016(13) 0.0026(12) -0.0027(12)
C4 0.0245(16) 0.0245(18) 0.0254(17) -0.0041(14) 0.0078(14) -0.0063(14)
C5 0.0301(18) 0.036(2) 0.0217(18) 0.0024(16) -0.0038(14) -0.0131(16)
C6 0.0254(17) 0.034(2) 0.0268(18) 0.0093(16) -0.0042(14) -0.0030(15)
C7 0.0205(15) 0.0236(18) 0.0313(18) 0.0025(15) 0.0005(14) -0.0005(14)
C8 0.0176(14) 0.0222(17) 0.0232(16) 0.0013(13) 0.0015(12) 0.0016(13)
C9 0.0144(13) 0.0199(17) 0.0309(18) 0.0011(14) -0.0017(12) 0.0036(13)
C10 0.0142(13) 0.0209(16) 0.0318(18) 0.0030(14) 0.0008(13) 0.0028(13)
C11 0.0152(14) 0.0244(18) 0.043(2) 0.0088(16) 0.0024(14) 0.0024(13)
C12 0.0141(14) 0.029(2) 0.056(3) 0.0075(18) -0.0047(15) 0.0016(14)
C13 0.0218(16) 0.036(2) 0.040(2) 0.0007(18) -0.0123(15) 0.0021(15)
C14 0.0228(16) 0.034(2) 0.0288(18) -0.0006(16) -0.0050(14) 0.0039(15)
C15 0.0133(13) 0.0166(15) 0.0202(15) 0.0024(13) 0.0018(11) 0.0013(12)
C16 0.0136(13) 0.0166(15) 0.0208(16) 0.0010(13) -0.0020(11) 0.0016(12)
C17 0.0182(14) 0.0194(16) 0.0175(15) 0.0001(13) 0.0029(12) 0.0007(12)
C18 0.0137(13) 0.0217(17) 0.0210(16) 0.0003(13) -0.0019(12) 0.0011(12)
C19 0.0178(14) 0.0187(16) 0.0186(15) 0.0010(13) -0.0025(12) -0.0022(12)
C20 0.0188(14) 0.0192(16) 0.0186(15) 0.0009(13) 0.0012(12) 0.0010(12)
C21 0.0181(14) 0.0228(17) 0.0247(17) -0.0033(14) 0.0024(13) -0.0032(13)
C22 0.0224(15) 0.0251(18) 0.0223(16) -0.0005(15) 0.0038(13) -0.0053(14)
C23 0.0231(16) 0.034(2) 0.0213(17) -0.0023(15) 0.0035(13) -0.0009(14)
C24 0.0325(19) 0.045(2) 0.0245(19) 0.0039(17) 0.0079(15) 0.0028(17)
C25 0.036(2) 0.045(2) 0.0225(18) 0.0063(17) 0.0026(15) -0.0067(18)
C26 0.039(2) 0.041(2) 0.0270(19) 0.0064(18) -0.0011(16) 0.0003(18)
C27 0.0339(19) 0.033(2) 0.0265(19) 0.0024(16) 0.0018(15) 0.0021(16)
C28 0.0165(14) 0.0199(16) 0.0219(16) -0.0014(13) 0.0039(12) -0.0008(12)
C29 0.0139(14) 0.0199(17) 0.0266(17) -0.0019(13) 0.0030(12) -0.0004(12)
C30 0.0167(14) 0.0213(17) 0.0312(18) -0.0021(14) 0.0023(13) -0.0010(13)
C31 0.0170(15) 0.033(2) 0.036(2) 0.0004(17) 0.0088(14) 0.0011(14)
C32 0.0135(14) 0.0262(19) 0.047(2) 0.0013(17) 0.0016(14) 0.0013(14)
C33 0.0215(16) 0.0222(17) 0.036(2) 0.0003(15) -0.0045(14) 0.0011(14)
C34 0.0219(16) 0.0294(18) 0.0271(18) -0.0015(15) -0.0020(14) 0.0033(14)
C35 0.0134(13) 0.0154(15) 0.0244(17) 0.0010(13) 0.0013(11) 0.0008(12)
C36 0.0181(14) 0.0172(16) 0.0174(15) 0.0016(12) 0.0013(12) 0.0013(12)
C37 0.0180(14) 0.0132(15) 0.0181(15) -0.0008(12) 0.0024(12) 0.0014(12)
C38 0.0162(14) 0.0184(16) 0.0223(16) 0.0000(13) 0.0027(12) -0.0017(12)
C39 0.0190(15) 0.0222(17) 0.0184(16) -0.0033(13) -0.0032(12) -0.0024(13)
C40 0.0197(14) 0.0172(16) 0.0185(15) -0.0034(13) 0.0032(12) 0.0010(12)
O10 0.0404(17) 0.122(3) 0.0305(16) -0.0052(19) 0.0036(13) 0.0163(19)
N10 0.045(2) 0.089(3) 0.031(2) -0.014(2) -0.0055(16) -0.002(2)
C50 0.031(2) 0.090(4) 0.050(3) -0.016(3) 0.000(2) -0.010(2)
C51 0.057(3) 0.104(5) 0.055(3) -0.030(3) 0.020(3) -0.020(3)
C52 0.092(4) 0.103(5) 0.047(3) 0.025(3) -0.007(3) 0.008(4)

loop_
_atom_type_symbol
_atom_type_description
_atom_type_scat_dispersion_real
_atom_type_scat_dispersion_imag
_atom_type_scat_source
C C 0.0033 0.0016 'International Tables Vol C Tables 4.2.6.8 and 6.1.1.4'
H H 0.0000 0.0000 'International Tables Vol C Tables 4.2.6.8 and 6.1.1.4'
N N 0.0061 0.0033 'International Tables Vol C Tables 4.2.6.8 and 6.1.1.4'
O O 0.0106 0.0060 'International Tables Vol C Tables 4.2.6.8 and 6.1.1.4'
S S 0.1246 0.1234 'International Tables Vol C Tables 4.2.6.8 and 6.1.1.4'
Co Co 0.3494 0.9721 'International Tables Vol C Tables 4.2.6.8 and 6.1.1.4'

loop_
_geom_angle_atom_site_label_1
_geom_angle_atom_site_label_2
_geom_angle_atom_site_label_3
_geom_angle
N1 Co1 N2 94.97(10)
N1 Co1 S1 96.14(8)
N2 Co1 S1 164.32(8)
N1 Co1 S2 167.73(8)
N2 Co1 S2 90.38(7)
S1 Co1 S2 80.95(3)
N4 Co2 N3 97.69(10)
N4 Co2 S4 94.58(8)
N3 Co2 S4 167.52(8)
N4 Co2 S3 173.14(8)
N3 Co2 S3 89.16(8)
S4 Co2 S3 78.60(4)
C3 S1 Co1 112.04(11)
C10 S2 Co1 103.62(11)
C30 S3 Co2 108.83(11)
C23 S4 Co2 112.72(12)
C1 N1 C37 113.0(2)
C1 N1 Co1 129.4(2)
C37 N1 Co1 117.52(19)
C8 N2 C15 116.5(3)
C8 N2 Co1 127.3(2)
C15 N2 Co1 116.20(19)
C28 N3 C35 113.9(3)
C28 N3 Co2 127.9(2)
C35 N3 Co2 118.14(19)
C21 N4 C17 111.1(3)
C21 N4 Co2 129.4(2)
C17 N4 Co2 119.5(2)
N1 C1 C2 129.2(3)
C7 C2 C3 118.8(3)
C7 C2 C1 116.7(3)
C3 C2 C1 124.5(3)
C4 C3 C2 118.6(3)
C4 C3 S1 117.3(2)
C2 C3 S1 123.9(2)
C5 C4 C3 120.7(3)
C4 C5 C6 120.5(3)
C7 C6 C5 119.8(3)
C6 C7 C2 121.6(3)
N2 C8 C9 125.7(3)
C14 C9 C10 120.0(3)
C14 C9 C8 117.2(3)
C10 C9 C8 122.4(3)
C9 C10 C11 117.8(3)
C9 C10 S2 123.5(2)
C11 C10 S2 118.6(3)
C12 C11 C10 121.2(3)
C11 C12 C13 120.9(3)
C14 C13 C12 119.5(3)
C13 C14 C9 120.5(3)
C20 C15 C16 119.9(3)
C20 C15 N2 118.7(3)
C16 C15 N2 121.2(3)
C17 C16 C15 119.3(3)
C16 C17 C18 121.2(3)
C16 C17 N4 118.9(3)
C18 C17 N4 119.9(3)
C17 C18 C19 119.0(3)
C18 C19 C20 120.7(3)
C15 C20 C19 119.7(3)
N4 C21 C22 129.8(3)
C23 C22 C27 119.1(3)
C23 C22 C21 124.5(3)
C27 C22 C21 116.4(3)
C24 C23 C22 118.1(3)
C24 C23 S4 117.6(3)
C22 C23 S4 124.2(3)
C25 C24 C23 121.6(3)
C24 C25 C26 121.2(3)
C27 C26 C25 117.9(4)
C26 C27 C22 122.0(3)
N3 C28 C29 128.2(3)
C30 C29 C34 119.5(3)
C30 C29 C28 121.1(3)
C34 C29 C28 118.8(3)
C29 C30 C31 118.6(3)
C29 C30 S3 124.1(2)
C31 C30 S3 117.2(3)
C32 C31 C30 120.4(3)
C33 C32 C31 121.0(3)
C34 C33 C32 119.9(3)
C33 C34 C29 120.6(3)
C40 C35 C36 120.3(3)
C40 C35 N3 118.3(3)
C36 C35 N3 121.4(3)
C37 C36 C35 119.4(3)
C38 C37 C36 120.7(3)
C38 C37 N1 119.7(3)
C36 C37 N1 119.6(3)
C37 C38 C39 119.5(3)
C40 C39 C38 120.5(3)
C39 C40 C35 119.6(3)
C50 N10 C51 122.2(5)
C50 N10 C52 119.1(4)
C51 N10 C52 118.4(4)
O10 C50 N10 126.2(6)

loop_
_geom_bond_atom_site_label_1
_geom_bond_atom_site_label_2
_geom_bond_distance
Co1 N1 1.941(2)
Co1 N2 1.952(3)
Co1 S1 2.1428(9)
Co1 S2 2.1866(8)
Co2 N4 1.964(3)
Co2 N3 1.965(3)
Co2 S4 2.1586(10)
Co2 S3 2.1763(9)
S1 C3 1.725(3)
S2 C10 1.742(3)
S3 C30 1.732(3)
S4 C23 1.726(4)
N1 C1 1.308(4)
N1 C37 1.440(4)
N2 C8 1.291(4)
N2 C15 1.443(4)
N3 C28 1.300(4)
N3 C35 1.445(4)
N4 C21 1.296(4)
N4 C17 1.454(4)
C1 C2 1.437(4)
C2 C7 1.406(4)
C2 C3 1.411(4)
C3 C4 1.407(4)
C4 C5 1.382(5)
C5 C6 1.384(5)
C6 C7 1.364(5)
C8 C9 1.449(4)
C9 C14 1.403(4)
C9 C10 1.405(4)
C10 C11 1.409(4)
C11 C12 1.365(5)
C12 C13 1.384(5)
C13 C14 1.377(4)
C15 C20 1.388(4)
C15 C16 1.397(4)
C16 C17 1.382(4)
C17 C18 1.384(4)
C18 C19 1.385(4)
C19 C20 1.390(4)
C21 C22 1.442(4)
C22 C23 1.408(4)
C22 C27 1.414(5)
C23 C24 1.398(5)
C24 C25 1.374(5)
C25 C26 1.398(5)
C26 C27 1.380(5)
C28 C29 1.446(4)
C29 C30 1.402(4)
C29 C34 1.404(4)
C30 C31 1.407(4)
C31 C32 1.375(5)
C32 C33 1.374(5)
C33 C34 1.374(4)
C35 C40 1.389(4)
C35 C36 1.392(4)
C36 C37 1.384(4)
C37 C38 1.383(4)
C38 C39 1.392(4)
C39 C40 1.381(4)
O10 C50 1.208(5)
N10 C50 1.348(6)
N10 C51 1.431(6)
N10 C52 1.447(7)
